data_7052821
loop_
_publ_author_name
'Wu, Xiao'
'Lin, Zhihua'
'He, Cheng'
'Duan, Chunying'

_publ_section_title
;
 Catalytic performance of lanthanide molecular solids containing
 well-modified metal--organic octahedra
;
_journal_issue 1
_journal_name_full 'New Journal of Chemistry'
_journal_page_first 161
_journal_paper_doi 10.1039/c1nj20736a
_journal_volume 36
_journal_year 2012
_chemical_formula_sum 'C114 H111 Cl15 N54 O76 Sm6'
_chemical_formula_weight 4887.42
_chemical_name_systematic
;
?
;
_space_group_IT_number 148
_symmetry_cell_setting hexagonal
_symmetry_space_group_name_Hall '-R 3'
_symmetry_space_group_name_H-M 'R -3 :H'
_atom_sites_solution_hydrogens geom
_atom_sites_solution_primary direct
_atom_sites_solution_secondary difmap
_audit_creation_method SHELXL-97
_cell_angle_alpha 90.00
_cell_angle_beta 90.00
_cell_angle_gamma 120.00
_cell_formula_units_Z 6
_cell_length_a 28.803(4)
_cell_length_b 28.803(4)
_cell_length_c 44.831(9)
_cell_measurement_temperature 180(2)
_cell_volume 32210(9)
_computing_cell_refinement 'Bruker SMART'
_computing_data_collection 'Bruker SMART'
_computing_data_reduction 'Bruker SAINT'
_computing_molecular_graphics 'Bruker SHELXTL'
_computing_publication_material 'Bruker SHELXTL'
_computing_structure_refinement 'Bruker SHELXTL'
_computing_structure_solution 'Bruker SHELXTL'
_diffrn_ambient_temperature 180(2)
_diffrn_measured_fraction_theta_full 0.988
_diffrn_measured_fraction_theta_max 0.988
_diffrn_measurement_device_type 'CCD area detector'
_diffrn_measurement_method 'phi and omega scans'
_diffrn_radiation_monochromator graphite
_diffrn_radiation_source 'fine-focus sealed tube'
_diffrn_radiation_type MoK\a
_diffrn_radiation_wavelength 0.71073
_diffrn_reflns_av_R_equivalents 0.0722
_diffrn_reflns_av_sigmaI/netI 0.1335
_diffrn_reflns_limit_h_max 33
_diffrn_reflns_limit_h_min -33
_diffrn_reflns_limit_k_max 28
_diffrn_reflns_limit_k_min -28
_diffrn_reflns_limit_l_max 51
_diffrn_reflns_limit_l_min -51
_diffrn_reflns_number 22518
_diffrn_reflns_theta_full 24.14
_diffrn_reflns_theta_max 24.14
_diffrn_reflns_theta_min 3.46
_exptl_absorpt_coefficient_mu 1.890
_exptl_absorpt_correction_T_max 0.7647
_exptl_absorpt_correction_T_min 0.6494
_exptl_absorpt_correction_type empirical
_exptl_absorpt_process_details SADABS
_exptl_crystal_colour yellow
_exptl_crystal_density_diffrn 1.512
_exptl_crystal_density_method 'not measured'
_exptl_crystal_description block
_exptl_crystal_F_000 14448
_exptl_crystal_size_max 0.25
_exptl_crystal_size_mid 0.22
_exptl_crystal_size_min 0.15
_refine_diff_density_max 1.508
_refine_diff_density_min -0.786
_refine_diff_density_rms 0.166
_refine_ls_extinction_method none
_refine_ls_goodness_of_fit_ref 0.952
_refine_ls_hydrogen_treatment 'riding mode'
_refine_ls_matrix_type full
_refine_ls_number_parameters 939
_refine_ls_number_reflns 11317
_refine_ls_number_restraints 138
_refine_ls_restrained_S_all 0.961
_refine_ls_R_factor_all 0.1788
_refine_ls_R_factor_gt 0.0791
_refine_ls_shift/su_max 0.001
_refine_ls_shift/su_mean 0.000
_refine_ls_structure_factor_coef Fsqd
_refine_ls_weighting_details 'calc w=1/[\s^2^(Fo^2^)+(0.1551P)^2^+0.0000P] where P=(Fo^2^+2Fc^2^)/3'
_refine_ls_weighting_scheme calc
_refine_ls_wR_factor_gt 0.2111
_refine_ls_wR_factor_ref 0.2605
_reflns_number_gt 4968
_reflns_number_total 11317
_reflns_threshold_expression >2sigma(I)
_cod_data_source_file c1nj20736a.txt
_cod_data_source_block Sm
_cod_depositor_comments
;
The following automatic conversions were performed:

'_symmetry_cell_setting' value 'Hexagonal' changed to 'hexagonal'
according to /home/saulius/struct/CIF-dictionaries/cif_core.dic
dictionary named 'cif_core.dic' version 2.4.1 from 2010-06-29.

Automatic conversion script
Id: cif_fix_values 1715 2011-07-08 13:25:40Z adriana 
;
_cod_original_cell_volume 32211(9)
_cod_original_sg_symbol_H-M R-3
_cod_database_code 7052821

loop_
_symmetry_equiv_pos_as_xyz
'x, y, z'
'-y, x-y, z'
'-x+y, -x, z'
'x+2/3, y+1/3, z+1/3'
'-y+2/3, x-y+1/3, z+1/3'
'-x+y+2/3, -x+1/3, z+1/3'
'x+1/3, y+2/3, z+2/3'
'-y+1/3, x-y+2/3, z+2/3'
'-x+y+1/3, -x+2/3, z+2/3'
'-x, -y, -z'
'y, -x+y, -z'
'x-y, x, -z'
'-x+2/3, -y+1/3, -z+1/3'
'y+2/3, -x+y+1/3, -z+1/3'
'x-y+2/3, x+1/3, -z+1/3'
'-x+1/3, -y+2/3, -z+2/3'
'y+1/3, -x+y+2/3, -z+2/3'
'x-y+1/3, x+2/3, -z+2/3'

loop_
_atom_site_label
_atom_site_type_symbol
_atom_site_fract_x
_atom_site_fract_y
_atom_site_fract_z
_atom_site_U_iso_or_equiv
_atom_site_adp_type
_atom_site_occupancy
_atom_site_symmetry_multiplicity
_atom_site_calc_flag
_atom_site_refinement_flags
_atom_site_disorder_assembly
_atom_site_disorder_group
Sm1 Sm 0.792803(19) 0.21510(2) -0.026849(14) 0.05653(18) Uani 1 1 d . . .
Sm2 Sm 0.910777(19) 0.45693(2) 0.165015(13) 0.05739(18) Uani 1 1 d . . .
C1 C 0.7454(4) 0.2328(4) 0.0714(2) 0.057(3) Uani 1 1 d . . .
C2 C 0.7901(3) 0.2821(4) 0.0809(2) 0.056(3) Uani 1 1 d . . .
H2A H 0.8187 0.3007 0.0680 0.068 Uiso 1 1 calc R . .
C3 C 0.7918(3) 0.3021(4) 0.1081(2) 0.048(3) Uani 1 1 d . . .
C4 C 0.7525(4) 0.2735(4) 0.1273(2) 0.063(3) Uani 1 1 d . . .
H4A H 0.7556 0.2863 0.1467 0.076 Uiso 1 1 calc R . .
C5 C 0.7063(4) 0.2248(4) 0.1197(2) 0.054(3) Uani 1 1 d . . .
C6 C 0.7038(4) 0.2053(4) 0.0920(3) 0.062(3) Uani 1 1 d . . .
H6A H 0.6739 0.1731 0.0864 0.075 Uiso 1 1 calc R . .
C7 C 0.7462(4) 0.2151(3) 0.0400(2) 0.050(3) Uani 1 1 d . . .
C8 C 0.6640(4) 0.1248(4) -0.0133(3) 0.061(3) Uani 1 1 d . . .
H8A H 0.6327 0.1047 -0.0024 0.073 Uiso 1 1 calc R . .
C9 C 0.6645(4) 0.1146(4) -0.0444(3) 0.066(3) Uani 1 1 d . . .
C10 C 0.6206(5) 0.0786(5) -0.0588(3) 0.089(4) Uani 1 1 d . . .
H10A H 0.5884 0.0583 -0.0487 0.107 Uiso 1 1 calc R . .
C11 C 0.6242(5) 0.0718(6) -0.0900(4) 0.125(6) Uani 1 1 d . . .
H11A H 0.5937 0.0487 -0.1007 0.150 Uiso 1 1 calc R . .
C12 C 0.6704(5) 0.0982(6) -0.1034(3) 0.108(5) Uani 1 1 d . . .
H12A H 0.6737 0.0914 -0.1234 0.129 Uiso 1 1 calc R . .
C13 C 0.7161(4) 0.1378(5) -0.0871(3) 0.086(4) Uani 1 1 d . . .
H13A H 0.7488 0.1582 -0.0967 0.103 Uiso 1 1 calc R . .
N3 N 0.7118(3) 0.1453(3) -0.0583(2) 0.074(3) Uani 1 1 d . . .
C14 C 0.8366(4) 0.3545(4) 0.1192(3) 0.058(3) Uani 1 1 d . . .
C15 C 0.9484(3) 0.4687(4) 0.0924(2) 0.057(3) Uani 1 1 d . . .
H15A H 0.9495 0.4593 0.0727 0.068 Uiso 1 1 calc R . .
C16 C 0.9868(4) 0.5224(4) 0.1032(2) 0.057(3) Uani 1 1 d . . .
C17 C 1.0297(4) 0.5568(4) 0.0848(3) 0.086(4) Uani 1 1 d . . .
H17A H 1.0347 0.5481 0.0656 0.103 Uiso 1 1 calc R . .
C18 C 1.0660(4) 0.6081(5) 0.0992(4) 0.102(5) Uani 1 1 d . . .
H18A H 1.0968 0.6328 0.0892 0.123 Uiso 1 1 calc R . .
C19 C 1.0561(5) 0.6211(5) 0.1272(3) 0.097(5) Uani 1 1 d . . .
H19A H 1.0783 0.6546 0.1357 0.116 Uiso 1 1 calc R . .
C20 C 1.0152(5) 0.5851(4) 0.1411(3) 0.079(4) Uani 1 1 d . . .
H20A H 1.0089 0.5945 0.1598 0.095 Uiso 1 1 calc R . .
N6 N 0.9789(3) 0.5336(3) 0.1314(2) 0.070(3) Uani 1 1 d . . .
C21 C 0.6601(4) 0.1903(4) 0.1406(2) 0.055(3) Uani 1 1 d . . .
C22 C 0.6123(4) 0.2026(5) 0.2088(3) 0.087(4) Uani 1 1 d . . .
H22A H 0.6383 0.2370 0.2145 0.104 Uiso 1 1 calc R . .
C23 C 0.5665(6) 0.1681(6) 0.2276(3) 0.109(5) Uani 1 1 d . . .
C24 C 0.5622(7) 0.1894(7) 0.2559(4) 0.139(6) Uani 1 1 d . . .
H24A H 0.5878 0.2240 0.2614 0.167 Uiso 1 1 calc R . .
C25 C 0.5189(9) 0.1573(7) 0.2753(5) 0.198(11) Uani 1 1 d . . .
H25A H 0.5137 0.1685 0.2938 0.237 Uiso 1 1 calc R . .
C26 C 0.4893(9) 0.1130(10) 0.2644(4) 0.204(10) Uani 1 1 d . . .
H26A H 0.4605 0.0901 0.2764 0.245 Uiso 1 1 calc R . .
C27 C 0.4917(7) 0.0891(6) 0.2344(4) 0.150(7) Uani 1 1 d . . .
H27A H 0.4655 0.0552 0.2282 0.181 Uiso 1 1 calc R . .
N9 N 0.5334(4) 0.1203(4) 0.2181(2) 0.093(4) Uani 1 1 d . . .
C28 C 0.6531(4) 0.2815(4) -0.0285(2) 0.055(3) Uani 1 1 d . . .
H28A H 0.6435 0.2455 -0.0287 0.066 Uiso 1 1 calc R . .
C29 C 0.7058(3) 0.3187(3) -0.0283(2) 0.047(3) Uani 1 1 d . . .
C30 C 0.7460(4) 0.3003(4) -0.0285(2) 0.051(3) Uani 1 1 d . . .
C31 C 0.8829(4) 0.3494(4) -0.0179(2) 0.065(3) Uani 1 1 d . . .
H31A H 0.8964 0.3863 -0.0173 0.077 Uiso 1 1 calc R . .
C32 C 0.9184(4) 0.3295(4) -0.0149(3) 0.069(3) Uani 1 1 d . . .
C33 C 0.9710(4) 0.3609(5) -0.0106(4) 0.104(5) Uani 1 1 d . . .
H33A H 0.9852 0.3976 -0.0083 0.125 Uiso 1 1 calc R . .
C34 C 1.0050(6) 0.3400(6) -0.0094(5) 0.168(9) Uani 1 1 d . . .
H34A H 1.0420 0.3626 -0.0089 0.201 Uiso 1 1 calc R . .
C35 C 0.9839(5) 0.2871(6) -0.0091(4) 0.144(6) Uani 1 1 d . . .
H35A H 1.0055 0.2719 -0.0065 0.173 Uiso 1 1 calc R . .
C36 C 0.9265(4) 0.2535(5) -0.0131(3) 0.095(5) Uani 1 1 d . . .
H36A H 0.9114 0.2164 -0.0135 0.114 Uiso 1 1 calc R . .
N12 N 0.8942(3) 0.2750(3) -0.0161(2) 0.073(3) Uani 1 1 d . . .
N1 N 0.7026(3) 0.1738(3) 0.02922(19) 0.053(2) Uani 1 1 d . . .
H1A H 0.6740 0.1560 0.0397 0.063 Uiso 1 1 calc R . .
N2 N 0.7062(3) 0.1612(3) 0.0000(2) 0.055(2) Uani 1 1 d . . .
N4 N 0.8740(3) 0.3867(3) 0.09946(19) 0.057(2) Uani 1 1 d . . .
H4B H 0.8728 0.3774 0.0811 0.068 Uiso 1 1 calc R . .
N5 N 0.9143(3) 0.4355(3) 0.10988(19) 0.056(2) Uani 1 1 d . . .
N7 N 0.6573(3) 0.2130(3) 0.16627(19) 0.060(3) Uani 1 1 d . . .
H7A H 0.6811 0.2449 0.1714 0.073 Uiso 1 1 calc R . .
N8 N 0.6137(3) 0.1812(3) 0.18346(19) 0.057(2) Uani 1 1 d . . .
N10 N 0.7975(3) 0.3371(3) -0.02253(18) 0.053(2) Uani 1 1 d . . .
H10B H 0.8079 0.3704 -0.0196 0.064 Uiso 1 1 calc R . .
N11 N 0.8313(3) 0.3174(3) -0.02154(19) 0.057(2) Uani 1 1 d . . .
O1 O 0.7868(2) 0.2387(3) 0.02505(15) 0.067(2) Uani 1 1 d . . .
O2 O 0.8400(2) 0.3682(2) 0.14575(17) 0.062(2) Uani 1 1 d . . .
O3 O 0.6271(2) 0.1446(2) 0.13423(15) 0.060(2) Uani 1 1 d . . .
O4 O 0.7322(2) 0.2521(2) -0.03347(15) 0.058(2) Uani 1 1 d . . .
N13 N 0.8523(4) 0.2402(4) -0.0814(3) 0.096(4) Uani 1 1 d . . .
O5 O 0.8234(3) 0.2596(3) -0.0761(2) 0.095(3) Uani 1 1 d . . .
O6 O 0.8442(3) 0.1993(3) -0.0649(2) 0.097(3) Uani 1 1 d . . .
O7 O 0.8783(5) 0.2538(4) -0.1043(3) 0.200(6) Uani 1 1 d . . .
N14 N 0.8000(5) 0.1254(5) 0.0020(4) 0.132(3) Uani 1 1 d U . .
O9 O 0.7787(4) 0.1216(4) -0.0197(3) 0.129(3) Uani 1 1 d U . .
O8 O 0.8254(4) 0.1739(4) 0.0107(3) 0.140(3) Uani 1 1 d U . .
O10 O 0.8059(5) 0.0912(5) 0.0167(4) 0.220(7) Uani 1 1 d . . .
N15 N 0.9850(4) 0.4165(5) 0.1627(3) 0.104(4) Uani 1 1 d . . .
O11 O 0.9389(4) 0.3868(4) 0.1726(2) 0.118(4) Uani 1 1 d . . .
O12 O 0.9999(3) 0.4623(4) 0.1554(2) 0.107(3) Uani 1 1 d . . .
O13 O 1.0147(4) 0.3918(4) 0.1633(3) 0.142(4) Uani 1 1 d . . .
N16 N 0.9546(5) 0.5419(5) 0.2075(3) 0.125(5) Uani 1 1 d U . .
O14 O 0.9149(3) 0.5342(3) 0.1912(2) 0.092(3) Uani 1 1 d . . .
O15 O 0.9796(3) 0.5151(4) 0.2014(2) 0.101(3) Uani 1 1 d . . .
O16 O 0.9699(4) 0.5780(5) 0.2298(3) 0.151(5) Uani 1 1 d . . .
N17 N 0.5765(3) 0.1504(3) 0.0320(2) 0.060(3) Uani 1 1 d . . .
O17 O 0.5322(3) 0.1442(3) 0.03754(17) 0.075(2) Uani 1 1 d . . .
O18 O 0.5993(3) 0.1703(3) 0.00880(19) 0.079(2) Uani 1 1 d . . .
O19 O 0.5982(2) 0.1355(3) 0.05282(17) 0.073(2) Uani 1 1 d . . .
N18 N 0.6667 0.3333 0.1658(8) 0.182(15) Uani 1 3 d S . .
O20 O 0.7046(3) 0.3252(3) 0.1746(2) 0.096(3) Uani 1 1 d . . .
N19 N 0.6667 0.3333 0.2493(11) 0.202(15) Uani 1 3 d SU . .
O21 O 0.6783(7) 0.3039(7) 0.2527(6) 0.292(11) Uani 1 1 d U . .
C37 C 0.9351(10) 0.2828(11) 0.0913(7) 0.105(8) Uani 0.50 1 d PU . .
Cl1 Cl 0.9475(4) 0.3377(4) 0.0643(2) 0.163(4) Uani 0.50 1 d P . .
Cl2 Cl 0.9210(3) 0.2963(3) 0.12381(15) 0.157(2) Uani 0.50 1 d P . .
Cl3 Cl 0.8861(3) 0.2277(3) 0.0740(2) 0.127(3) Uani 0.50 1 d P . .
C38 C 0.6667 0.3333 0.0673(7) 0.122(10) Uani 1 3 d SU . .
Cl4 Cl 0.6667 0.3333 0.1061(4) 0.221(7) Uani 0.75 3 d SP . .
Cl5 Cl 0.6357(3) 0.2711(2) 0.05493(19) 0.174(3) Uani 0.75 1 d PU . .
C40 C 0.9791(6) 0.1413(9) 0.0453(4) 0.023(8) Uani 0.17 1 d PDU . .
Cl9 Cl 1.0199(5) 0.1585(10) 0.0191(3) 0.144(12) Uani 0.17 1 d PD . .
Cl10 Cl 0.9988(5) 0.1864(6) 0.0690(3) 0.090(5) Uani 0.17 1 d PDU . .
Cl11 Cl 0.9230(4) 0.1278(6) 0.0324(3) 0.066(4) Uani 0.17 1 d PDU . .
C41 C 0.7154(6) 0.0814(7) 0.1007(4) 0.111(12) Uani 0.33 1 d PDU . .
Cl12 Cl 0.7693(3) 0.1110(6) 0.0812(4) 0.293(9) Uani 0.33 1 d PD . .
Cl13 Cl 0.7133(4) 0.0325(4) 0.1180(3) 0.169(6) Uani 0.33 1 d PD . .
Cl14 Cl 0.6651(3) 0.0627(3) 0.0789(2) 0.071(3) Uani 0.33 1 d PD . .
N20 N 1.0000 0.5000 0.0000 0.042(4) Uani 0.67 2 d SPD . .
O27 O 1.0443(4) 0.5188(7) 0.0112(3) 0.057(6) Uani 0.33 1 d PD . .
O28 O 0.9600(6) 0.4820(13) 0.0154(4) 0.133(10) Uani 0.33 1 d PDU . .
O29 O 0.9958(9) 0.5068(15) -0.0267(3) 0.183(13) Uani 0.33 1 d PDU . .
C39 C 0.6068(6) 0.2072(8) -0.1215(4) 0.126(7) Uani 0.33 1 d PDU A 1
Cl8 Cl 0.5589(3) 0.2092(4) -0.1054(2) 0.100(4) Uani 0.33 1 d PDU A 1
Cl7 Cl 0.6558(3) 0.2277(4) -0.0996(2) 0.144(4) Uani 0.33 1 d PDU A 1
Cl6 Cl 0.6272(5) 0.2532(6) -0.1464(2) 0.214(8) Uani 0.33 1 d PDU A 1
O1W O 0.5967(6) 0.1657(6) -0.0772(5) 0.209(8) Uani 0.75 1 d P B 2
O2W O 0.6667 0.3333 0.3333 0.141(8) Uani 0.50 6 d SPU C 2
O3W O 0.7309(5) 0.5564(7) 0.1921(3) 0.149(6) Uani 0.67 1 d P . .
O5W O 0.8399(3) 0.5773(3) 0.1885(3) 0.135(4) Uani 1 1 d . . .
O4W O 0.7363(7) 0.4962(8) 0.2184(5) 0.153(9) Uani 0.50 1 d P . .
C43 C 0.5622(13) 0.1154(13) -0.1800(9) 0.077(10) Uani 0.33 1 d PU . .
O23 O 0.5810(9) 0.1188(9) -0.1535(5) 0.091(7) Uani 0.33 1 d PU . .

loop_
_atom_site_aniso_label
_atom_site_aniso_U_11
_atom_site_aniso_U_22
_atom_site_aniso_U_33
_atom_site_aniso_U_23
_atom_site_aniso_U_13
_atom_site_aniso_U_12
Sm1 0.0424(3) 0.0491(3) 0.0737(4) -0.0131(3) 0.0038(3) 0.0197(2)
Sm2 0.0446(3) 0.0534(3) 0.0668(4) -0.0115(3) -0.0147(3) 0.0190(2)
C1 0.066(5) 0.046(5) 0.070(7) -0.001(5) -0.011(6) 0.035(4)
C2 0.036(5) 0.040(5) 0.068(7) 0.001(5) -0.008(5) 0.000(4)
C3 0.042(5) 0.054(5) 0.046(6) -0.003(5) 0.001(5) 0.020(4)
C4 0.073(6) 0.062(6) 0.060(7) -0.020(5) -0.018(6) 0.039(5)
C5 0.052(5) 0.051(5) 0.054(7) -0.013(5) -0.017(5) 0.024(4)
C6 0.037(5) 0.044(6) 0.086(9) 0.022(6) 0.001(6) 0.005(4)
C7 0.054(5) 0.042(5) 0.055(7) 0.001(5) 0.004(5) 0.025(4)
C8 0.048(5) 0.043(5) 0.089(9) -0.001(5) 0.002(6) 0.021(4)
C9 0.044(5) 0.074(7) 0.077(8) 0.000(6) 0.013(6) 0.029(5)
C10 0.068(7) 0.109(9) 0.054(8) -0.039(7) -0.012(6) 0.017(7)
C11 0.049(8) 0.117(12) 0.158(16) -0.009(11) -0.016(9) 0.004(8)
C12 0.093(9) 0.133(10) 0.093(10) -0.056(8) -0.018(8) 0.054(8)
C13 0.048(6) 0.128(9) 0.079(9) -0.017(7) -0.003(6) 0.042(6)
N3 0.068(5) 0.088(6) 0.079(7) -0.031(5) -0.014(5) 0.049(4)
C14 0.052(5) 0.049(6) 0.070(8) -0.004(5) -0.012(6) 0.022(5)
C15 0.044(5) 0.055(6) 0.067(7) 0.003(5) 0.012(5) 0.023(4)
C16 0.042(5) 0.043(5) 0.076(8) -0.014(5) -0.018(5) 0.014(4)
C17 0.066(7) 0.053(7) 0.118(11) 0.006(7) 0.008(7) 0.014(6)
C18 0.045(6) 0.063(8) 0.170(15) 0.012(9) 0.016(8) 0.006(6)
C19 0.090(9) 0.073(8) 0.107(11) -0.035(8) -0.006(8) 0.025(7)
C20 0.079(8) 0.055(7) 0.064(8) -0.004(6) 0.003(7) 0.004(6)
N6 0.065(5) 0.048(5) 0.084(7) -0.008(5) -0.024(5) 0.018(4)
C21 0.054(5) 0.054(6) 0.059(7) -0.002(5) -0.007(5) 0.028(5)
C22 0.069(7) 0.082(8) 0.105(10) 0.031(7) 0.030(7) 0.035(6)
C23 0.131(10) 0.137(11) 0.079(10) 0.003(9) -0.001(9) 0.082(9)
C24 0.215(14) 0.143(12) 0.089(12) 0.005(10) 0.018(11) 0.112(11)
C25 0.26(2) 0.103(13) 0.18(2) -0.003(13) 0.093(18) 0.055(14)
C26 0.28(2) 0.27(2) 0.111(14) 0.085(15) 0.101(14) 0.174(18)
C27 0.220(16) 0.105(11) 0.107(12) 0.033(9) 0.083(12) 0.067(11)
N9 0.127(8) 0.070(6) 0.067(7) 0.023(5) 0.034(6) 0.037(6)
C28 0.069(6) 0.042(5) 0.053(7) -0.003(5) -0.006(5) 0.028(5)
C29 0.046(5) 0.025(5) 0.056(7) 0.000(4) -0.004(5) 0.006(4)
C30 0.060(5) 0.055(5) 0.050(7) -0.001(5) 0.004(5) 0.038(4)
C31 0.048(5) 0.067(6) 0.082(8) 0.002(6) 0.007(6) 0.031(5)
C32 0.038(5) 0.076(7) 0.084(9) -0.016(6) -0.012(6) 0.023(5)
C33 0.067(7) 0.072(7) 0.181(15) -0.029(8) -0.004(8) 0.041(6)
C34 0.079(10) 0.074(9) 0.33(3) -0.074(13) -0.030(13) 0.020(8)
C35 0.096(7) 0.165(11) 0.217(18) -0.085(11) -0.062(10) 0.099(8)
C36 0.052(6) 0.080(7) 0.142(12) -0.061(7) -0.024(7) 0.026(6)
N12 0.065(5) 0.077(5) 0.091(7) -0.028(5) -0.025(5) 0.047(4)
N1 0.048(4) 0.033(4) 0.070(6) 0.002(4) 0.008(4) 0.015(3)
N2 0.043(4) 0.058(5) 0.064(6) -0.001(4) 0.002(4) 0.026(4)
N4 0.055(4) 0.060(5) 0.053(6) -0.012(4) -0.015(4) 0.027(4)
N5 0.052(4) 0.043(4) 0.073(6) -0.017(4) -0.006(4) 0.023(4)
N7 0.067(5) 0.059(5) 0.053(6) 0.000(4) -0.006(5) 0.031(4)
N8 0.067(5) 0.049(4) 0.050(6) 0.012(4) 0.013(5) 0.025(4)
N10 0.050(4) 0.047(4) 0.066(6) -0.004(4) 0.003(4) 0.027(4)
N11 0.050(4) 0.051(4) 0.068(6) -0.011(4) 0.000(4) 0.023(4)
O1 0.042(4) 0.084(5) 0.055(5) -0.011(4) -0.007(3) 0.017(4)
O2 0.051(4) 0.046(4) 0.071(5) -0.008(4) -0.014(4) 0.011(3)
O3 0.058(4) 0.039(4) 0.065(5) 0.003(3) 0.005(4) 0.010(3)
O4 0.043(3) 0.053(4) 0.079(5) -0.012(3) -0.007(3) 0.025(3)
N13 0.097(6) 0.074(6) 0.116(9) -0.001(6) 0.048(7) 0.042(5)
O5 0.112(6) 0.072(5) 0.103(7) 0.003(5) 0.022(5) 0.046(4)
O6 0.071(5) 0.100(6) 0.118(7) -0.043(5) -0.005(5) 0.040(4)
O7 0.227(11) 0.092(7) 0.216(13) -0.025(8) 0.126(10) 0.031(8)
N14 0.129(5) 0.111(5) 0.176(6) 0.000(5) -0.033(5) 0.075(4)
O9 0.136(5) 0.115(5) 0.168(7) 0.006(5) -0.035(5) 0.086(4)
O8 0.130(5) 0.119(6) 0.184(8) -0.001(6) -0.024(6) 0.072(5)
O10 0.130(8) 0.144(9) 0.355(18) 0.118(11) -0.049(11) 0.045(7)
N15 0.051(6) 0.134(9) 0.099(9) -0.041(7) -0.011(6) 0.026(6)
O11 0.110(6) 0.095(6) 0.156(9) -0.010(6) -0.025(7) 0.058(5)
O12 0.073(5) 0.090(6) 0.153(9) 0.010(6) -0.001(6) 0.037(5)
O13 0.114(6) 0.164(8) 0.179(11) -0.020(7) -0.011(7) 0.094(6)
N16 0.108(8) 0.112(8) 0.125(9) -0.028(7) -0.011(8) 0.032(7)
O14 0.074(5) 0.083(5) 0.118(7) -0.035(5) -0.031(5) 0.039(4)
O15 0.081(5) 0.116(6) 0.104(7) -0.014(5) -0.030(5) 0.048(5)
O16 0.133(8) 0.139(9) 0.145(10) -0.049(8) -0.006(8) 0.040(7)
N17 0.033(4) 0.048(5) 0.085(7) -0.009(4) 0.024(5) 0.009(4)
O17 0.065(4) 0.086(5) 0.082(6) 0.012(4) 0.006(4) 0.043(4)
O18 0.072(4) 0.088(5) 0.089(6) 0.026(4) 0.019(4) 0.050(4)
O19 0.052(3) 0.089(5) 0.087(6) 0.012(4) -0.014(4) 0.042(3)
N18 0.063(8) 0.063(8) 0.42(5) 0.000 0.000 0.031(4)
O20 0.082(5) 0.068(5) 0.128(8) -0.009(5) 0.005(5) 0.031(4)
N19 0.086(11) 0.086(11) 0.43(4) 0.000 0.000 0.043(5)
O21 0.189(15) 0.186(17) 0.46(3) -0.060(17) 0.000(19) 0.060(12)
C37 0.097(12) 0.124(13) 0.120(16) 0.001(12) -0.002(11) 0.075(10)
Cl1 0.172(6) 0.138(6) 0.200(9) 0.030(6) 0.114(6) 0.092(5)
Cl2 0.329(6) 0.204(5) 0.073(4) -0.070(4) -0.092(5) 0.234(4)
Cl3 0.111(4) 0.121(4) 0.176(7) -0.091(4) -0.084(4) 0.078(4)
C38 0.087(10) 0.087(10) 0.19(3) 0.000 0.000 0.044(5)
Cl4 0.250(11) 0.250(11) 0.164(13) 0.000 0.000 0.125(5)
Cl5 0.179(6) 0.089(3) 0.229(7) -0.064(4) -0.037(5) 0.049(4)
C40 0.025(10) 0.023(10) 0.025(11) 0.006(8) -0.001(8) 0.015(7)
Cl9 0.062(12) 0.21(3) 0.070(14) 0.036(16) -0.026(11) 0.001(15)
Cl10 0.091(8) 0.100(9) 0.123(13) -0.037(8) -0.035(9) 0.080(7)
Cl11 0.069(7) 0.090(8) 0.074(10) -0.016(7) -0.030(7) 0.066(6)
C41 0.107(17) 0.089(16) 0.124(18) 0.031(14) -0.015(14) 0.039(12)
Cl12 0.034(5) 0.313(12) 0.48(2) 0.327(13) 0.035(8) 0.052(7)
Cl13 0.080(6) 0.135(8) 0.284(16) 0.140(9) 0.034(8) 0.049(6)
Cl14 0.060(4) 0.039(4) 0.104(7) 0.021(4) 0.017(5) 0.017(3)
N20 0.052(9) 0.021(7) 0.048(11) 0.009(7) 0.006(8) 0.015(7)
O27 0.049(9) 0.059(11) 0.070(15) 0.004(10) -0.034(10) 0.033(9)
O28 0.106(14) 0.182(16) 0.116(16) -0.004(14) 0.005(13) 0.076(11)
O29 0.172(17) 0.199(18) 0.19(2) -0.006(15) 0.027(15) 0.105(13)
C39 0.142(10) 0.132(10) 0.124(10) -0.036(10) -0.009(10) 0.084(9)
Cl8 0.106(7) 0.074(6) 0.097(7) -0.002(5) -0.012(6) 0.029(5)
Cl7 0.132(7) 0.175(8) 0.136(9) -0.087(7) 0.007(7) 0.086(6)
Cl6 0.228(13) 0.207(13) 0.160(12) -0.031(11) -0.002(12) 0.073(11)
O1W 0.150(12) 0.126(9) 0.35(2) -0.157(12) -0.093(13) 0.069(9)
O2W 0.149(8) 0.149(8) 0.124(12) 0.000 0.000 0.075(4)
O3W 0.097(9) 0.221(14) 0.107(10) -0.124(10) -0.040(8) 0.063(9)
O5W 0.073(5) 0.084(6) 0.218(11) -0.072(6) -0.021(6) 0.018(5)
O4W 0.103(11) 0.135(14) 0.191(19) -0.047(13) 0.103(12) 0.037(11)
C43 0.093(15) 0.053(13) 0.083(16) 0.011(12) 0.001(13) 0.035(11)
O23 0.091(11) 0.101(12) 0.066(12) 0.039(10) -0.032(10) 0.035(9)

loop_
_atom_type_symbol
_atom_type_description
_atom_type_scat_dispersion_real
_atom_type_scat_dispersion_imag
_atom_type_scat_source
C C 0.0033 0.0016 'International Tables Vol C Tables 4.2.6.8 and 6.1.1.4'
H H 0.0000 0.0000 'International Tables Vol C Tables 4.2.6.8 and 6.1.1.4'
N N 0.0061 0.0033 'International Tables Vol C Tables 4.2.6.8 and 6.1.1.4'
O O 0.0106 0.0060 'International Tables Vol C Tables 4.2.6.8 and 6.1.1.4'
Sm Sm -0.1638 3.4418 'International Tables Vol C Tables 4.2.6.8 and 6.1.1.4'
Cl Cl 0.1484 0.1585 'International Tables Vol C Tables 4.2.6.8 and 6.1.1.4'

loop_
_geom_angle_atom_site_label_1
_geom_angle_atom_site_label_2
_geom_angle_atom_site_label_3
_geom_angle
_geom_angle_site_symmetry_1
_geom_angle_site_symmetry_3
O6 Sm1 O1 147.7(3) . .
O6 Sm1 O4 128.3(3) . .
O1 Sm1 O4 80.3(2) . .
O6 Sm1 O5 52.0(3) . .
O1 Sm1 O5 139.1(3) . .
O4 Sm1 O5 79.4(3) . .
O6 Sm1 N2 137.0(3) . .
O1 Sm1 N2 61.8(2) . .
O4 Sm1 N2 68.0(2) . .
O5 Sm1 N2 137.6(3) . .
O6 Sm1 O8 88.6(4) . .
O1 Sm1 O8 65.7(3) . .
O4 Sm1 O8 143.0(3) . .
O5 Sm1 O8 136.4(3) . .
N2 Sm1 O8 82.8(3) . .
O6 Sm1 O9 71.3(3) . .
O1 Sm1 O9 100.3(3) . .
O4 Sm1 O9 134.4(3) . .
O5 Sm1 O9 119.2(3) . .
N2 Sm1 O9 72.5(3) . .
O8 Sm1 O9 46.3(3) . .
O6 Sm1 N11 108.7(3) . .
O1 Sm1 N11 69.3(3) . .
O4 Sm1 N11 60.9(2) . .
O5 Sm1 N11 69.8(3) . .
N2 Sm1 N11 113.0(3) . .
O8 Sm1 N11 115.4(3) . .
O9 Sm1 N11 161.3(3) . .
O6 Sm1 N12 70.5(3) . .
O1 Sm1 N12 81.5(3) . .
O4 Sm1 N12 122.6(2) . .
O5 Sm1 N12 80.2(3) . .
N2 Sm1 N12 140.3(3) . .
O8 Sm1 N12 67.9(3) . .
O9 Sm1 N12 102.2(3) . .
N11 Sm1 N12 61.7(3) . .
O6 Sm1 N3 82.6(3) . .
O1 Sm1 N3 124.6(3) . .
O4 Sm1 N3 73.4(2) . .
O5 Sm1 N3 82.3(3) . .
N2 Sm1 N3 63.2(3) . .
O8 Sm1 N3 113.8(3) . .
O9 Sm1 N3 69.1(3) . .
N11 Sm1 N3 129.6(3) . .
N12 Sm1 N3 153.1(3) . .
O6 Sm1 N13 27.1(3) . .
O1 Sm1 N13 148.8(2) . .
O4 Sm1 N13 104.5(3) . .
O5 Sm1 N13 25.5(3) . .
N2 Sm1 N13 148.9(3) . .
O8 Sm1 N13 112.0(4) . .
O9 Sm1 N13 97.7(3) . .
N11 Sm1 N13 86.0(3) . .
N12 Sm1 N13 69.9(3) . .
N3 Sm1 N13 85.7(3) . .
O6 Sm1 N14 80.2(4) . .
O1 Sm1 N14 82.8(4) . .
O4 Sm1 N14 142.4(3) . .
O5 Sm1 N14 132.2(4) . .
N2 Sm1 N14 74.5(3) . .
O8 Sm1 N14 24.8(3) . .
O9 Sm1 N14 21.6(3) . .
N11 Sm1 N14 140.3(3) . .
N12 Sm1 N14 87.3(3) . .
N3 Sm1 N14 89.4(3) . .
N13 Sm1 N14 107.2(4) . .
O14 Sm2 O15 54.0(3) . .
O14 Sm2 O3 75.2(3) . 2_655
O15 Sm2 O3 125.8(3) . 2_655
O14 Sm2 O2 137.3(2) . .
O15 Sm2 O2 153.2(3) . .
O3 Sm2 O2 78.1(2) 2_655 .
O14 Sm2 N8 70.4(3) . 2_655
O15 Sm2 N8 110.4(3) . 2_655
O3 Sm2 N8 61.5(2) 2_655 2_655
O2 Sm2 N8 67.7(3) . 2_655
O14 Sm2 O12 115.9(3) . .
O15 Sm2 O12 68.0(3) . .
O3 Sm2 O12 132.0(3) 2_655 .
O2 Sm2 O12 106.7(3) . .
N8 Sm2 O12 165.3(3) 2_655 .
O14 Sm2 O11 139.6(3) . .
O15 Sm2 O11 89.1(3) . .
O3 Sm2 O11 144.6(3) 2_655 .
O2 Sm2 O11 69.8(3) . .
N8 Sm2 O11 116.3(3) 2_655 .
O12 Sm2 O11 49.9(3) . .
O14 Sm2 N5 133.4(3) . .
O15 Sm2 N5 133.4(3) . .
O3 Sm2 N5 69.1(2) 2_655 .
O2 Sm2 N5 61.9(2) . .
N8 Sm2 N5 114.4(3) 2_655 .
O12 Sm2 N5 71.9(3) . .
O11 Sm2 N5 82.6(3) . .
O14 Sm2 N6 80.4(3) . .
O15 Sm2 N6 78.2(3) . .
O3 Sm2 N6 75.4(3) 2_655 .
O2 Sm2 N6 123.8(3) . .
N8 Sm2 N6 132.4(3) 2_655 .
O12 Sm2 N6 62.2(3) . .
O11 Sm2 N6 110.4(3) . .
N5 Sm2 N6 62.5(3) . .
O14 Sm2 N9 81.6(3) . 2_655
O15 Sm2 N9 72.0(3) . 2_655
O3 Sm2 N9 122.0(3) 2_655 2_655
O2 Sm2 N9 85.1(3) . 2_655
N8 Sm2 N9 60.7(3) 2_655 2_655
O12 Sm2 N9 105.9(3) . 2_655
O11 Sm2 N9 70.5(3) . 2_655
N5 Sm2 N9 143.3(3) . 2_655
N6 Sm2 N9 150.3(3) . 2_655
O14 Sm2 N16 26.7(3) . .
O15 Sm2 N16 27.6(3) . .
O3 Sm2 N16 101.1(4) 2_655 .
O2 Sm2 N16 153.5(3) . .
N8 Sm2 N16 88.4(3) 2_655 .
O12 Sm2 N16 93.5(4) . .
O11 Sm2 N16 114.3(4) . .
N5 Sm2 N16 143.0(3) . .
N6 Sm2 N16 80.5(3) . .
N9 Sm2 N16 72.8(4) 2_655 .
O14 Sm2 N15 131.8(3) . .
O15 Sm2 N15 78.1(3) . .
O3 Sm2 N15 144.1(3) 2_655 .
O2 Sm2 N15 88.0(3) . .
N8 Sm2 N15 141.6(3) 2_655 .
O12 Sm2 N15 24.5(3) . .
O11 Sm2 N15 25.4(3) . .
N5 Sm2 N15 75.1(3) . .
N6 Sm2 N15 85.7(3) . .
N9 Sm2 N15 89.0(3) 2_655 .
N16 Sm2 N15 105.6(4) . .
C6 C1 C2 117.3(10) . .
C6 C1 C7 125.4(8) . .
C2 C1 C7 117.3(9) . .
C3 C2 C1 121.6(9) . .
C4 C3 C2 119.0(9) . .
C4 C3 C14 116.5(9) . .
C2 C3 C14 124.5(9) . .
C3 C4 C5 123.2(10) . .
C6 C5 C4 117.6(9) . .
C6 C5 C21 116.6(8) . .
C4 C5 C21 125.8(9) . .
C5 C6 C1 121.1(9) . .
O1 C7 N1 121.3(9) . .
O1 C7 C1 120.0(8) . .
N1 C7 C1 118.7(8) . .
N2 C8 C9 121.2(9) . .
C10 C9 N3 122.6(11) . .
C10 C9 C8 122.0(9) . .
N3 C9 C8 115.3(9) . .
C9 C10 C11 118.5(11) . .
C12 C11 C10 119.9(13) . .
C11 C12 C13 119.2(13) . .
N3 C13 C12 120.2(10) . .
C13 N3 C9 119.3(9) . .
C13 N3 Sm1 122.2(7) . .
C9 N3 Sm1 118.5(7) . .
O2 C14 N4 120.3(8) . .
O2 C14 C3 122.0(9) . .
N4 C14 C3 117.7(9) . .
N5 C15 C16 119.7(10) . .
N6 C16 C17 125.0(9) . .
N6 C16 C15 115.5(9) . .
C17 C16 C15 119.3(10) . .
C16 C17 C18 112.8(12) . .
C19 C18 C17 122.3(11) . .
C20 C19 C18 117.1(12) . .
C19 C20 N6 127.8(12) . .
C16 N6 C20 114.8(9) . .
C16 N6 Sm2 119.3(6) . .
C20 N6 Sm2 125.2(7) . .
O3 C21 N7 121.5(9) . .
O3 C21 C5 121.5(10) . .
N7 C21 C5 117.1(8) . .
N8 C22 C23 114.5(11) . .
N9 C23 C24 124.8(14) . .
N9 C23 C22 117.8(13) . .
C24 C23 C22 117.4(13) . .
C25 C24 C23 119.8(15) . .
C26 C25 C24 111(2) . .
C25 C26 C27 131(2) . .
N9 C27 C26 114.6(15) . .
C23 N9 C27 118.7(13) . .
C23 N9 Sm2 120.5(9) . 3_665
C27 N9 Sm2 120.6(10) . 3_665
C29 C28 C29 123.4(11) . 3_665
C28 C29 C28 116.6(11) . 2_655
C28 C29 C30 118.7(9) . .
C28 C29 C30 124.7(8) 2_655 .
O4 C30 N10 121.2(9) . .
O4 C30 C29 121.3(8) . .
N10 C30 C29 117.4(8) . .
N11 C31 C32 121.6(10) . .
C33 C32 N12 122.5(11) . .
C33 C32 C31 123.3(11) . .
N12 C32 C31 114.2(8) . .
C32 C33 C34 121.5(12) . .
C35 C34 C33 118.7(13) . .
C34 C35 C36 118.7(14) . .
N12 C36 C35 121.3(11) . .
C36 N12 C32 116.7(9) . .
C36 N12 Sm1 121.1(7) . .
C32 N12 Sm1 122.0(7) . .
C7 N1 N2 115.0(8) . .
C8 N2 N1 119.3(8) . .
C8 N2 Sm1 121.8(7) . .
N1 N2 Sm1 118.7(5) . .
C14 N4 N5 117.1(8) . .
C15 N5 N4 120.5(9) . .
C15 N5 Sm2 122.1(7) . .
N4 N5 Sm2 117.2(6) . .
C21 N7 N8 114.6(8) . .
C22 N8 N7 114.3(8) . .
C22 N8 Sm2 126.4(7) . 3_665
N7 N8 Sm2 119.3(6) . 3_665
C30 N10 N11 114.5(8) . .
C31 N11 N10 120.6(8) . .
C31 N11 Sm1 120.2(7) . .
N10 N11 Sm1 119.1(5) . .
C7 O1 Sm1 123.2(6) . .
C14 O2 Sm2 123.4(6) . .
C21 O3 Sm2 122.9(7) . 3_665
C30 O4 Sm1 123.5(6) . .
O7 N13 O5 117.4(14) . .
O7 N13 O6 124.8(13) . .
O5 N13 O6 116.4(10) . .
O7 N13 Sm1 176.3(9) . .
O5 N13 Sm1 59.8(6) . .
O6 N13 Sm1 58.5(6) . .
N13 O5 Sm1 94.7(7) . .
N13 O6 Sm1 94.4(7) . .
O9 N14 O10 130.8(15) . .
O9 N14 O8 111.0(14) . .
O10 N14 O8 117.9(15) . .
O9 N14 Sm1 55.9(8) . .
O10 N14 Sm1 173.3(12) . .
O8 N14 Sm1 55.5(8) . .
N14 O9 Sm1 102.5(10) . .
N14 O8 Sm1 99.6(10) . .
O12 N15 O11 121.3(13) . .
O12 N15 O13 127.0(10) . .
O11 N15 O13 111.5(12) . .
O12 N15 Sm2 60.3(7) . .
O11 N15 Sm2 61.1(7) . .
O13 N15 Sm2 172.6(9) . .
N15 O11 Sm2 93.5(9) . .
N15 O12 Sm2 95.2(7) . .
O14 N16 O15 118.7(12) . .
O14 N16 O16 118.5(14) . .
O15 N16 O16 122.8(13) . .
O14 N16 Sm2 59.7(6) . .
O15 N16 Sm2 59.8(6) . .
O16 N16 Sm2 172.8(9) . .
N16 O14 Sm2 93.7(8) . .
N16 O15 Sm2 92.6(7) . .
O18 N17 O17 121.7(10) . .
O18 N17 O19 122.2(8) . .
O17 N17 O19 116.1(8) . .
O20 N18 O20 111.1(16) . 3_665
O20 N18 O20 111.1(16) . 2_655
O20 N18 O20 111.1(16) 3_665 2_655
O21 N19 O21 118.0(16) . 2_655
O21 N19 O21 118.0(16) . 3_665
O21 N19 O21 118.0(16) 2_655 3_665
Cl2 C37 Cl3 116.5(16) . .
Cl2 C37 Cl1 110.2(16) . .
Cl3 C37 Cl1 102.3(15) . .
Cl5 C38 Cl5 109.3(11) . 2_655
Cl5 C38 Cl5 109.3(11) . 3_665
Cl5 C38 Cl5 109.3(11) 2_655 3_665
Cl5 C38 Cl4 109.6(11) . .
Cl5 C38 Cl4 109.6(11) 2_655 .
Cl5 C38 Cl4 109.6(11) 3_665 .
Cl10 C40 Cl9 110.5(13) . .
Cl10 C40 Cl11 111.0(14) . .
Cl9 C40 Cl11 108.6(13) . .
Cl13 C41 Cl14 112.0(11) . .
Cl13 C41 Cl12 109.6(12) . .
Cl14 C41 Cl12 108.6(12) . .
O28 N20 O28 180.0(15) . 10_765
O28 N20 O27 58.9(10) . 10_765
O28 N20 O27 121.1(10) 10_765 10_765
O28 N20 O27 121.1(10) . .
O28 N20 O27 58.9(10) 10_765 .
O27 N20 O27 180(2) 10_765 .
O28 N20 O29 61.8(11) . 10_765
O28 N20 O29 118.2(11) 10_765 10_765
O27 N20 O29 119.7(10) 10_765 10_765
O27 N20 O29 60.3(10) . 10_765
O28 N20 O29 118.2(11) . .
O28 N20 O29 61.8(11) 10_765 .
O27 N20 O29 60.3(10) 10_765 .
O27 N20 O29 119.7(10) . .
O29 N20 O29 180(4) 10_765 .
O28 O27 N20 60.4(8) 10_765 .
O28 O27 O29 119.7(16) 10_765 10_765
N20 O27 O29 60.3(9) . 10_765
O27 O28 N20 60.7(9) 10_765 .
O27 O28 O29 119.3(17) 10_765 10_765
N20 O28 O29 59.7(9) . 10_765
N20 O29 O27 59.4(9) . 10_765
N20 O29 O28 58.6(9) . 10_765
O27 O29 O28 117.0(18) 10_765 10_765
Cl7 C39 Cl8 109.8(11) . .
Cl7 C39 Cl6 103.6(10) . .
Cl8 C39 Cl6 104.7(12) . .

loop_
_geom_bond_atom_site_label_1
_geom_bond_atom_site_label_2
_geom_bond_distance
_geom_bond_site_symmetry_2
Sm1 O6 2.448(8) .
Sm1 O1 2.454(7) .
Sm1 O4 2.475(7) .
Sm1 O5 2.483(9) .
Sm1 N2 2.491(7) .
Sm1 O8 2.499(12) .
Sm1 O9 2.535(10) .
Sm1 N11 2.588(8) .
Sm1 N12 2.589(8) .
Sm1 N3 2.604(8) .
Sm1 N13 2.863(11) .
Sm1 N14 2.987(14) .
Sm2 O14 2.465(8) .
Sm2 O15 2.466(8) .
Sm2 O3 2.482(6) 2_655
Sm2 O2 2.495(6) .
Sm2 N8 2.516(8) 2_655
Sm2 O12 2.532(9) .
Sm2 O11 2.546(10) .
Sm2 N5 2.562(8) .
Sm2 N6 2.581(8) .
Sm2 N9 2.632(11) 2_655
Sm2 N16 2.851(13) .
Sm2 N15 2.902(13) .
C1 C6 1.401(13) .
C1 C2 1.423(12) .
C1 C7 1.503(14) .
C2 C3 1.337(13) .
C3 C4 1.331(13) .
C3 C14 1.499(12) .
C4 C5 1.409(12) .
C5 C6 1.352(14) .
C5 C21 1.520(13) .
C7 O1 1.218(10) .
C7 N1 1.316(10) .
C8 N2 1.288(11) .
C8 C9 1.427(15) .
C9 C10 1.334(14) .
C9 N3 1.351(12) .
C10 C11 1.421(18) .
C11 C12 1.304(17) .
C12 C13 1.439(15) .
C13 N3 1.323(14) .
C14 O2 1.241(12) .
C14 N4 1.343(12) .
C15 N5 1.246(11) .
C15 C16 1.461(12) .
C16 N6 1.354(13) .
C16 C17 1.400(14) .
C17 C18 1.466(16) .
C18 C19 1.379(18) .
C19 C20 1.274(15) .
C20 N6 1.390(12) .
C21 O3 1.211(10) .
C21 N7 1.347(13) .
C22 N8 1.305(15) .
C22 C23 1.458(17) .
C23 N9 1.294(16) .
C23 C24 1.44(2) .
C24 C25 1.42(2) .
C25 C26 1.23(3) .
C26 C27 1.53(3) .
C27 N9 1.305(17) .
N9 Sm2 2.632(11) 3_665
C28 C29 1.351(11) .
C28 C29 1.378(13) 3_665
C29 C28 1.378(13) 2_655
C29 C30 1.495(14) .
C30 O4 1.258(10) .
C30 N10 1.350(11) .
C31 N11 1.310(11) .
C31 C32 1.406(15) .
C32 C33 1.335(14) .
C32 N12 1.365(13) .
C33 C34 1.38(2) .
C34 C35 1.33(2) .
C35 C36 1.450(16) .
C36 N12 1.355(15) .
N1 N2 1.376(11) .
N4 N5 1.382(10) .
N7 N8 1.363(10) .
N8 Sm2 2.516(8) 3_665
N10 N11 1.353(11) .
O3 Sm2 2.482(6) 3_665
N13 O7 1.215(14) .
N13 O5 1.236(13) .
N13 O6 1.309(13) .
N14 O9 1.126(16) .
N14 O10 1.267(16) .
N14 O8 1.272(15) .
N15 O12 1.209(14) .
N15 O11 1.247(12) .
N15 O13 1.359(16) .
N16 O14 1.282(15) .
N16 O15 1.321(16) .
N16 O16 1.349(16) .
N17 O18 1.208(10) .
N17 O17 1.221(10) .
N17 O19 1.311(11) .
N18 O20 1.287(14) .
N18 O20 1.287(14) 3_665
N18 O20 1.287(14) 2_655
N19 O21 1.07(2) .
N19 O21 1.07(2) 2_655
N19 O21 1.07(2) 3_665
C37 Cl2 1.61(3) .
C37 Cl3 1.69(3) .
C37 Cl1 1.88(3) .
C38 Cl5 1.647(12) .
C38 Cl5 1.647(12) 2_655
C38 Cl5 1.647(12) 3_665
C38 Cl4 1.74(3) .
C40 Cl10 1.549(17) .
C40 Cl9 1.557(16) .
C40 Cl11 1.571(16) .
C41 Cl13 1.582(16) .
C41 Cl14 1.601(15) .
C41 Cl12 1.604(16) .
N20 O28 1.215(14) .
N20 O28 1.215(14) 10_765
N20 O27 1.217(11) 10_765
N20 O27 1.217(11) .
N20 O29 1.229(14) 10_765
N20 O29 1.229(14) .
O27 O28 1.20(2) 10_765
O27 O29 1.23(2) 10_765
O28 O27 1.20(2) 10_765
O28 O29 1.25(3) 10_765
O29 O27 1.23(2) 10_765
O29 O28 1.25(3) 10_765
C39 Cl7 1.571(15) .
C39 Cl8 1.583(17) .
C39 Cl6 1.603(17) .
C43 O23 1.29(4) .
